data_4069354
loop_
_publ_author_name
'Vicente, Jos\'e'
'Arcas, Aurelia'
'G\'alvez-L\'opez, Mar\'ia-Dolores'
'Jones, Peter G.'
'Bautista, Delia'

_publ_section_title
;
 Mono(2,6-dinitroaryl)platinum(II) and Mono- and
 Bis(2,6-dinitroaryl)platinum(IV) Complexes
;
_journal_issue 12
_journal_name_full Organometallics
_journal_page_first 3501
_journal_paper_doi 10.1021/om9001582
_journal_volume 28
_journal_year 2009
_chemical_formula_sum 'C20 H19 Cl3 N4 O7 Pt'
_chemical_formula_weight 728.83
_chemical_name_systematic
;

 ?

;
_space_group_IT_number 14
_symmetry_cell_setting monoclinic
_symmetry_space_group_name_Hall '-P 2yn'
_symmetry_space_group_name_H-M 'P 1 21/n 1'
_atom_sites_solution_hydrogens geom
_atom_sites_solution_primary Patterson
_atom_sites_solution_secondary difmap
_audit_creation_method SHELXL-97
_cell_angle_alpha 90.00
_cell_angle_beta 106.692(4)
_cell_angle_gamma 90.00
_cell_formula_units_Z 4
_cell_length_a 9.8232(8)
_cell_length_b 18.8199(14)
_cell_length_c 13.6122(11)
_cell_measurement_reflns_used 5957
_cell_measurement_temperature 133(2)
_cell_measurement_theta_max 30.4
_cell_measurement_theta_min 2.4
_cell_volume 2410.5(3)
_computing_cell_refinement 'Bruker SAINT'
_computing_data_collection 'Bruker SMART'
_computing_data_reduction 'Bruker SAINT'
_computing_molecular_graphics 'Siemens XP'
_computing_publication_material SHELXL-97
_computing_structure_refinement 'SHELXL-97 (Sheldrick, 1997)'
_computing_structure_solution 'SHELXS-97 (Sheldrick, 1990)'
_diffrn_ambient_temperature 133(2)
_diffrn_detector_area_resol_mean 8.192
_diffrn_measured_fraction_theta_full 1.000
_diffrn_measured_fraction_theta_max 1.000
_diffrn_measurement_device_type 'Bruker SMART 1000 CCD'
_diffrn_measurement_method '\w- & \f-scan'
_diffrn_radiation_monochromator graphite
_diffrn_radiation_source 'fine-focus sealed tube'
_diffrn_radiation_type MoK\a
_diffrn_radiation_wavelength 0.71073
_diffrn_reflns_av_R_equivalents 0.0596
_diffrn_reflns_av_sigmaI/netI 0.0487
_diffrn_reflns_limit_h_max 13
_diffrn_reflns_limit_h_min -13
_diffrn_reflns_limit_k_max 26
_diffrn_reflns_limit_k_min -26
_diffrn_reflns_limit_l_max 19
_diffrn_reflns_limit_l_min -19
_diffrn_reflns_number 40029
_diffrn_reflns_theta_full 30.00
_diffrn_reflns_theta_max 30.03
_diffrn_reflns_theta_min 1.90
_exptl_absorpt_coefficient_mu 6.203
_exptl_absorpt_correction_T_max 0.7280
_exptl_absorpt_correction_T_min 0.5144
_exptl_absorpt_correction_type numerical
_exptl_absorpt_process_details XPREP
_exptl_crystal_colour yellow
_exptl_crystal_density_diffrn 2.008
_exptl_crystal_density_method 'not measured'
_exptl_crystal_description prism
_exptl_crystal_F_000 1408
_exptl_crystal_size_max 0.16
_exptl_crystal_size_mid 0.07
_exptl_crystal_size_min 0.07
_refine_diff_density_max 1.127
_refine_diff_density_min -0.862
_refine_diff_density_rms 0.133
_refine_ls_extinction_method none
_refine_ls_goodness_of_fit_ref 0.928
_refine_ls_hydrogen_treatment 'rigid methyls, others riding'
_refine_ls_matrix_type full
_refine_ls_number_parameters 319
_refine_ls_number_reflns 7065
_refine_ls_number_restraints 47
_refine_ls_restrained_S_all 0.925
_refine_ls_R_factor_all 0.0413
_refine_ls_R_factor_gt 0.0251
_refine_ls_shift/su_max 0.003
_refine_ls_shift/su_mean 0.000
_refine_ls_structure_factor_coef Fsqd
_refine_ls_weighting_details 'calc w=1/[\s^2^(Fo^2^)+(0.0188P)^2^] where P=(Fo^2^+2Fc^2^)/3'
_refine_ls_weighting_scheme calc
_refine_ls_wR_factor_gt 0.0451
_refine_ls_wR_factor_ref 0.0480
_reflns_number_gt 5458
_reflns_number_total 7065
_reflns_threshold_expression >2sigma(I)
_cod_data_source_file om9001582_si_002.cif
_cod_data_source_block notanen
_cod_original_sg_symbol_H-M 'P 21/n'
_cod_database_code 4069354

loop_
_symmetry_equiv_pos_as_xyz
'x, y, z'
'-x+1/2, y+1/2, -z+1/2'
'-x, -y, -z'
'x-1/2, -y-1/2, z-1/2'

loop_
_atom_site_label
_atom_site_type_symbol
_atom_site_fract_x
_atom_site_fract_y
_atom_site_fract_z
_atom_site_U_iso_or_equiv
_atom_site_adp_type
_atom_site_occupancy
_atom_site_symmetry_multiplicity
_atom_site_calc_flag
_atom_site_refinement_flags
Pt Pt 0.499128(11) 0.186323(6) 0.566532(8) 0.01390(3) Uani 1 1 d .
Cl1 Cl 0.57664(8) 0.24771(4) 0.71787(6) 0.02272(16) Uani 1 1 d .
N11 N 0.1631(3) 0.15781(14) 0.5515(2) 0.0201(6) Uani 1 1 d U
N12 N 0.4719(3) 0.34825(14) 0.4879(2) 0.0221(6) Uani 1 1 d U
N21 N 0.4478(3) 0.12648(13) 0.43896(18) 0.0155(5) Uani 1 1 d U
N31 N 0.6756(3) 0.12082(13) 0.59795(19) 0.0173(5) Uani 1 1 d U
O11 O 0.2254(3) 0.13225(13) 0.63483(19) 0.0374(6) Uani 1 1 d .
O12 O 0.0801(2) 0.12364(12) 0.48333(18) 0.0288(5) Uani 1 1 d .
O13 O -0.0531(2) 0.25048(12) 0.51232(18) 0.0251(5) Uani 1 1 d .
O14 O -0.0207(2) 0.39405(12) 0.44833(16) 0.0230(5) Uani 1 1 d .
O15 O 0.2441(2) 0.43342(11) 0.43351(16) 0.0215(5) Uani 1 1 d .
O16 O 0.5355(3) 0.39134(14) 0.55177(19) 0.0354(6) Uani 1 1 d .
O17 O 0.5127(2) 0.32825(14) 0.41562(19) 0.0349(6) Uani 1 1 d .
C11 C 0.3273(3) 0.24999(16) 0.5265(2) 0.0152(6) Uani 1 1 d U
C12 C 0.1904(3) 0.23177(16) 0.5290(2) 0.0167(6) Uani 1 1 d U
C13 C 0.0731(3) 0.27725(17) 0.5069(2) 0.0181(6) Uani 1 1 d U
C14 C 0.0901(3) 0.34651(17) 0.4759(2) 0.0187(6) Uani 1 1 d U
C15 C 0.2241(3) 0.36826(16) 0.4709(2) 0.0175(6) Uani 1 1 d U
C16 C 0.3358(3) 0.32028(17) 0.4971(2) 0.0166(6) Uani 1 1 d U
C17 C -0.1395(4) 0.29400(19) 0.5587(3) 0.0309(8) Uani 1 1 d .
H17A H -0.0779 0.3244 0.6114 0.037 Uiso 1 1 calc R
H17B H -0.1960 0.2633 0.5900 0.037 Uiso 1 1 calc R
H17C H -0.2031 0.3237 0.5059 0.037 Uiso 1 1 calc R
C18 C -0.1079(4) 0.38408(19) 0.3443(2) 0.0305(8) Uani 1 1 d .
H18A H -0.0477 0.3842 0.2980 0.037 Uiso 1 1 calc R
H18B H -0.1774 0.4227 0.3254 0.037 Uiso 1 1 calc R
H18C H -0.1579 0.3385 0.3387 0.037 Uiso 1 1 calc R
C19 C 0.2398(4) 0.49206(18) 0.5008(2) 0.0294(8) Uani 1 1 d .
H19A H 0.1482 0.4922 0.5161 0.035 Uiso 1 1 calc R
H19B H 0.2515 0.5368 0.4673 0.035 Uiso 1 1 calc R
H19C H 0.3168 0.4870 0.5647 0.035 Uiso 1 1 calc R
C22 C 0.5419(3) 0.07340(16) 0.4365(2) 0.0173(6) Uani 1 1 d U
C23 C 0.5134(3) 0.02529(17) 0.3560(2) 0.0216(7) Uani 1 1 d U
H23 H 0.5782 -0.0122 0.3560 0.026 Uiso 1 1 calc R
C24 C 0.3902(3) 0.03201(18) 0.2758(2) 0.0252(7) Uani 1 1 d U
H24 H 0.3685 -0.0011 0.2208 0.030 Uiso 1 1 calc R
C25 C 0.2995(4) 0.08767(18) 0.2771(2) 0.0262(7) Uani 1 1 d U
H25 H 0.2159 0.0942 0.2216 0.031 Uiso 1 1 calc R
C26 C 0.3306(3) 0.13365(17) 0.3592(2) 0.0201(6) Uani 1 1 d U
H26 H 0.2671 0.1717 0.3594 0.024 Uiso 1 1 calc R
C32 C 0.6720(3) 0.07264(16) 0.5232(2) 0.0177(6) Uani 1 1 d U
C33 C 0.7864(3) 0.02766(17) 0.5297(3) 0.0239(7) Uani 1 1 d U
H33 H 0.7831 -0.0055 0.4764 0.029 Uiso 1 1 calc R
C34 C 0.9050(3) 0.03124(18) 0.6139(3) 0.0276(8) Uani 1 1 d U
H34 H 0.9839 0.0008 0.6192 0.033 Uiso 1 1 calc R
C35 C 0.9069(3) 0.07990(18) 0.6902(3) 0.0277(8) Uani 1 1 d U
H35 H 0.9870 0.0831 0.7491 0.033 Uiso 1 1 calc R
C36 C 0.7904(3) 0.12403(17) 0.6800(2) 0.0218(7) Uani 1 1 d U
H36 H 0.7921 0.1575 0.7327 0.026 Uiso 1 1 calc R
C99 C -0.1983(4) 0.1713(2) 0.2888(3) 0.0394(10) Uani 1 1 d .
H99A H -0.1219 0.1743 0.3545 0.047 Uiso 1 1 calc R
H99B H -0.1666 0.1979 0.2366 0.047 Uiso 1 1 calc R
Cl2 Cl -0.22534(11) 0.08162(6) 0.25126(8) 0.0447(3) Uani 1 1 d .
Cl3 Cl -0.35217(10) 0.21128(5) 0.30377(8) 0.0427(2) Uani 1 1 d .

loop_
_atom_site_aniso_label
_atom_site_aniso_U_11
_atom_site_aniso_U_22
_atom_site_aniso_U_33
_atom_site_aniso_U_23
_atom_site_aniso_U_13
_atom_site_aniso_U_12
Pt 0.01263(5) 0.01325(5) 0.01501(5) -0.00034(5) 0.00266(4) 0.00125(5)
Cl1 0.0203(4) 0.0242(4) 0.0208(4) -0.0071(3) 0.0012(3) 0.0015(3)
N11 0.0147(12) 0.0190(13) 0.0268(15) 0.0003(12) 0.0065(11) 0.0023(11)
N12 0.0191(13) 0.0179(14) 0.0279(15) 0.0081(12) 0.0044(12) 0.0021(12)
N21 0.0172(12) 0.0140(13) 0.0153(12) 0.0005(10) 0.0047(10) -0.0001(10)
N31 0.0155(12) 0.0177(13) 0.0187(13) 0.0007(11) 0.0050(10) 0.0016(11)
O11 0.0382(15) 0.0341(15) 0.0310(14) 0.0146(12) -0.0045(12) -0.0080(12)
O12 0.0277(12) 0.0196(12) 0.0346(14) -0.0051(11) 0.0018(11) -0.0046(11)
O13 0.0162(10) 0.0205(12) 0.0405(14) -0.0040(11) 0.0112(10) 0.0003(9)
O14 0.0210(11) 0.0196(12) 0.0247(12) -0.0030(10) 0.0004(9) 0.0085(9)
O15 0.0274(12) 0.0142(11) 0.0229(11) 0.0025(9) 0.0074(10) 0.0031(10)
O16 0.0293(13) 0.0338(15) 0.0380(15) -0.0008(12) 0.0016(11) -0.0147(12)
O17 0.0308(13) 0.0411(17) 0.0408(16) 0.0049(12) 0.0232(12) 0.0046(12)
C11 0.0183(14) 0.0149(14) 0.0116(13) -0.0036(12) 0.0030(11) 0.0010(12)
C12 0.0176(14) 0.0138(14) 0.0173(15) -0.0015(12) 0.0031(12) 0.0008(12)
C13 0.0138(13) 0.0211(16) 0.0190(15) -0.0038(13) 0.0039(12) 0.0018(12)
C14 0.0199(14) 0.0189(16) 0.0153(15) -0.0032(13) 0.0018(12) 0.0054(13)
C15 0.0211(15) 0.0153(15) 0.0150(14) -0.0009(12) 0.0034(12) 0.0016(13)
C16 0.0138(12) 0.0198(16) 0.0153(14) -0.0008(13) 0.0027(11) -0.0012(13)
C17 0.0256(17) 0.031(2) 0.041(2) -0.0023(17) 0.0178(16) 0.0030(15)
C18 0.0287(18) 0.032(2) 0.0248(18) -0.0006(16) -0.0020(15) 0.0093(16)
C19 0.043(2) 0.0182(17) 0.0271(18) -0.0018(15) 0.0107(16) -0.0028(16)
C22 0.0183(14) 0.0167(15) 0.0187(15) 0.0029(12) 0.0084(12) 0.0005(12)
C23 0.0271(16) 0.0175(16) 0.0218(16) -0.0010(13) 0.0096(13) 0.0008(14)
C24 0.0312(18) 0.0256(18) 0.0188(16) -0.0040(14) 0.0070(14) -0.0041(15)
C25 0.0280(17) 0.0296(19) 0.0169(16) -0.0039(14) -0.0001(13) -0.0017(15)
C26 0.0213(15) 0.0189(16) 0.0185(15) 0.0008(13) 0.0034(13) 0.0019(13)
C32 0.0197(14) 0.0145(15) 0.0198(15) 0.0026(12) 0.0073(12) 0.0002(12)
C33 0.0242(16) 0.0196(17) 0.0302(18) -0.0016(14) 0.0114(14) 0.0028(14)
C34 0.0197(16) 0.0265(19) 0.036(2) 0.0007(16) 0.0076(15) 0.0081(14)
C35 0.0200(16) 0.0292(19) 0.0292(18) 0.0029(15) -0.0004(14) 0.0054(15)
C36 0.0185(15) 0.0223(17) 0.0220(16) -0.0013(14) 0.0019(13) 0.0018(13)
C99 0.0277(18) 0.044(3) 0.046(2) -0.0004(19) 0.0097(17) -0.0051(18)
Cl2 0.0496(6) 0.0439(6) 0.0419(6) -0.0112(5) 0.0151(5) 0.0021(5)
Cl3 0.0365(5) 0.0366(5) 0.0600(7) -0.0026(5) 0.0220(5) -0.0021(4)

loop_
_atom_type_symbol
_atom_type_description
_atom_type_scat_dispersion_real
_atom_type_scat_dispersion_imag
_atom_type_scat_source
C C 0.0033 0.0016 'International Tables Vol C Tables 4.2.6.8 and 6.1.1.4'
H H 0.0000 0.0000 'International Tables Vol C Tables 4.2.6.8 and 6.1.1.4'
N N 0.0061 0.0033 'International Tables Vol C Tables 4.2.6.8 and 6.1.1.4'
O O 0.0106 0.0060 'International Tables Vol C Tables 4.2.6.8 and 6.1.1.4'
Cl Cl 0.1484 0.1585 'International Tables Vol C Tables 4.2.6.8 and 6.1.1.4'
Pt Pt -1.7033 8.3905 'International Tables Vol C Tables 4.2.6.8 and 6.1.1.4'

loop_
_exptl_crystal_face_index_h
_exptl_crystal_face_index_k
_exptl_crystal_face_index_l
_exptl_crystal_face_perp_dist
0.00 1.00 0.00 0.0450
0.00 -1.00 0.00 0.0200
-1.00 0.00 1.00 0.0470
1.00 0.00 -1.00 0.0160
0.00 1.00 -1.00 0.0590
0.00 -1.00 1.00 0.0350
0.00 1.00 1.00 0.0420

loop_
_geom_angle_atom_site_label_1
_geom_angle_atom_site_label_2
_geom_angle_atom_site_label_3
_geom_angle
N21 Pt C11 96.72(10)
N21 Pt N31 80.33(10)
C11 Pt N31 176.34(10)
N21 Pt Cl1 174.45(7)
C11 Pt Cl1 88.83(8)
N31 Pt Cl1 94.14(7)
O11 N11 O12 122.9(3)
O11 N11 C12 119.7(3)
O12 N11 C12 117.5(3)
O16 N12 O17 123.9(3)
O16 N12 C16 117.9(3)
O17 N12 C16 118.2(3)
C26 N21 C22 118.8(3)
C26 N21 Pt 125.9(2)
C22 N21 Pt 115.29(19)
C36 N31 C32 119.3(3)
C36 N31 Pt 126.8(2)
C32 N31 Pt 113.83(19)
C13 O13 C17 118.1(2)
C14 O14 C18 112.6(2)
C15 O15 C19 114.7(2)
C16 C11 C12 112.2(3)
C16 C11 Pt 121.9(2)
C12 C11 Pt 125.8(2)
C13 C12 C11 125.8(3)
C13 C12 N11 115.9(3)
C11 C12 N11 118.2(3)
O13 C13 C14 123.6(3)
O13 C13 C12 118.0(3)
C14 C13 C12 118.3(3)
O14 C14 C13 122.5(3)
O14 C14 C15 118.6(3)
C13 C14 C15 119.0(3)
O15 C15 C16 119.6(3)
O15 C15 C14 121.3(3)
C16 C15 C14 118.9(3)
C15 C16 C11 125.8(3)
C15 C16 N12 114.5(3)
C11 C16 N12 119.6(3)
N21 C22 C23 120.8(3)
N21 C22 C32 115.2(3)
C23 C22 C32 124.1(3)
C24 C23 C22 119.8(3)
C25 C24 C23 118.8(3)
C26 C25 C24 119.7(3)
N21 C26 C25 122.1(3)
N31 C32 C33 120.9(3)
N31 C32 C22 115.2(3)
C33 C32 C22 123.9(3)
C34 C33 C32 119.8(3)
C33 C34 C35 118.8(3)
C34 C35 C36 119.3(3)
N31 C36 C35 121.9(3)
Cl3 C99 Cl2 112.5(2)

loop_
_geom_bond_atom_site_label_1
_geom_bond_atom_site_label_2
_geom_bond_distance
Pt N21 2.009(2)
Pt C11 2.013(3)
Pt N31 2.069(2)
Pt Cl1 2.2929(8)
N11 O11 1.222(3)
N11 O12 1.227(3)
N11 C12 1.466(4)
N12 O16 1.222(3)
N12 O17 1.223(3)
N12 C16 1.475(4)
N21 C26 1.344(4)
N21 C22 1.368(4)
N31 C36 1.342(4)
N31 C32 1.356(4)
O13 C13 1.359(3)
O13 C17 1.448(4)
O14 C14 1.375(3)
O14 C18 1.442(4)
O15 C15 1.363(4)
O15 C19 1.442(4)
C11 C16 1.392(4)
C11 C12 1.398(4)
C12 C13 1.397(4)
C13 C14 1.395(4)
C14 C15 1.399(4)
C15 C16 1.386(4)
C22 C23 1.386(4)
C22 C32 1.470(4)
C23 C24 1.384(4)
C24 C25 1.379(5)
C25 C26 1.376(4)
C32 C33 1.389(4)
C33 C34 1.381(4)
C34 C35 1.381(5)
C35 C36 1.388(4)
C99 Cl3 1.751(4)
C99 Cl2 1.762(4)
